data_4085047
loop_
_publ_author_name
'Vivancos, \'Angela'
'Hern\'andez, Yohar A.'
'Paneque, Margarita'
'Poveda, Manuel L.'
'Salazar, Ver\'onica'
'\'Alvarez, Eleuterio'

_publ_section_title
;
 Formation of \b-Metallanaphthalenes by the Coupling of a
 Benzo-Iridacyclopentadiene with Olefins
;
_journal_issue 1
_journal_name_full Organometallics
_journal_page_first 177
_journal_paper_doi 10.1021/om5010435
_journal_volume 34
_journal_year 2015
_chemical_formula_moiety 'C31 H42 B Ir N6 O9, C H2 Cl2'
_chemical_formula_sum 'C32 H44 B Cl2 Ir N6 O9'
_chemical_formula_weight 930.64
_chemical_name_systematic
; 
 ? 
;
_space_group_IT_number 14
_symmetry_cell_setting monoclinic
_symmetry_space_group_name_Hall '-P 2ybc'
_symmetry_space_group_name_H-M 'P 1 21/c 1'
_atom_sites_solution_hydrogens geom
_atom_sites_solution_primary direct
_atom_sites_solution_secondary difmap
_audit_creation_method SHELXL-97
_cell_angle_alpha 90.00
_cell_angle_beta 97.368(2)
_cell_angle_gamma 90.00
_cell_formula_units_Z 4
_cell_length_a 21.7786(8)
_cell_length_b 10.7975(4)
_cell_length_c 16.5848(7)
_cell_measurement_reflns_used 9057
_cell_measurement_temperature 213(2)
_cell_measurement_theta_max 28.49
_cell_measurement_theta_min 2.38
_cell_volume 3867.8(3)
_computing_cell_refinement 'APEX2 Software Suite (Bruker, 2007)'
_computing_data_collection 'APEX2 Software Suite (Bruker, 2007)'
_computing_data_reduction 'APEX2 Software Suite (Bruker, 2007)'
_computing_molecular_graphics 'SHELXTL (Sheldrick, 2008)'
_computing_publication_material 'SHELXTL and publCIF (Westrip, 2010)'
_computing_structure_refinement 'SHELXL97 (Sheldrick, 2008)'
_computing_structure_solution 'SIR2002 (Burla et al., 2003)'
_diffrn_ambient_temperature 213(2)
_diffrn_detector_area_resol_mean 8.26
_diffrn_measured_fraction_theta_full 0.984
_diffrn_measured_fraction_theta_max 0.984
_diffrn_measurement_device_type
;
 Bruker-Nonius X8kappa APEX II CCD area detector
;
_diffrn_measurement_method 'phi and omega scans with narrow frames'
_diffrn_radiation_monochromator graphite
_diffrn_radiation_source 'fine-focus sealed tube'
_diffrn_radiation_type MoK\a
_diffrn_radiation_wavelength 0.71073
_diffrn_reflns_av_R_equivalents 0.0410
_diffrn_reflns_av_sigmaI/netI 0.0280
_diffrn_reflns_limit_h_max 26
_diffrn_reflns_limit_h_min -20
_diffrn_reflns_limit_k_max 12
_diffrn_reflns_limit_k_min -12
_diffrn_reflns_limit_l_max 19
_diffrn_reflns_limit_l_min -19
_diffrn_reflns_number 45671
_diffrn_reflns_theta_full 25.25
_diffrn_reflns_theta_max 25.25
_diffrn_reflns_theta_min 2.84
_diffrn_standards_decay_% 0
_exptl_absorpt_coefficient_mu 3.647
_exptl_absorpt_correction_T_max 0.5291
_exptl_absorpt_correction_T_min 0.4075
_exptl_absorpt_correction_type multi-scan
_exptl_absorpt_process_details
;
program SADABS, Bruker (2001).
;
_exptl_crystal_colour yellow
_exptl_crystal_density_diffrn 1.598
_exptl_crystal_density_method 'not measured'
_exptl_crystal_description needle
_exptl_crystal_F_000 1864
_exptl_crystal_size_max 0.30
_exptl_crystal_size_mid 0.20
_exptl_crystal_size_min 0.20
_refine_diff_density_max 1.622
_refine_diff_density_min -1.462
_refine_diff_density_rms 0.119
_refine_ls_extinction_method none
_refine_ls_goodness_of_fit_ref 1.070
_refine_ls_hydrogen_treatment constr
_refine_ls_matrix_type full
_refine_ls_number_parameters 471
_refine_ls_number_reflns 6887
_refine_ls_number_restraints 101
_refine_ls_restrained_S_all 1.077
_refine_ls_R_factor_all 0.0432
_refine_ls_R_factor_gt 0.0339
_refine_ls_shift/su_max 0.001
_refine_ls_shift/su_mean 0.000
_refine_ls_structure_factor_coef Fsqd
_refine_ls_weighting_details 'calc w=1/[\s^2^(Fo^2^)+(0.0406P)^2^+14.6270P] where P=(Fo^2^+2Fc^2^)/3'
_refine_ls_weighting_scheme calc
_refine_ls_wR_factor_gt 0.0839
_refine_ls_wR_factor_ref 0.0874
_reflns_number_gt 5992
_reflns_number_total 6887
_reflns_threshold_expression >2sigma(I)
_cod_data_source_file om5010435_si_002.cif
_cod_data_source_block 6
_cod_depositor_comments
;
The following automatic conversions were performed:

'_symmetry_cell_setting' value 'Monoclinic' changed to 'monoclinic'
according to
/home/saulius/struct/COD-crude-data--automatic-downloads/rss-feeds/ACS/lib/dictionaries/cif_core.dic
dictionary named 'cif_core.dic' version 2.4.2 from 2011-04-26.

Automatic conversion script
Id: cif_fix_values 2935 2014-11-11 08:27:57Z andrius 

 Adding full bibliography for 4085045--4085053.cif.
;
_cod_original_sg_symbol_H-M 'P 21/c'
_cod_database_code 4085047

loop_
_symmetry_equiv_pos_as_xyz
'x, y, z'
'-x, y+1/2, -z+1/2'
'-x, -y, -z'
'x, -y-1/2, z-1/2'

loop_
_atom_site_label
_atom_site_type_symbol
_atom_site_fract_x
_atom_site_fract_y
_atom_site_fract_z
_atom_site_U_iso_or_equiv
_atom_site_adp_type
_atom_site_occupancy
_atom_site_symmetry_multiplicity
_atom_site_calc_flag
_atom_site_refinement_flags
Ir1 Ir 0.241778(8) 0.184382(16) 0.049814(10) 0.02161(8) Uani 1 1 d .
O1 O 0.1613(2) 0.4002(4) 0.1771(3) 0.0686(15) Uani 1 1 d .
O2 O 0.1076(2) 0.3863(4) 0.0550(3) 0.0470(10) Uani 1 1 d .
O3 O 0.0539(2) 0.0528(4) 0.2139(3) 0.0548(12) Uani 1 1 d .
O4 O 0.0495(2) 0.2435(4) 0.1654(3) 0.0621(14) Uani 1 1 d .
O5 O 0.10250(18) -0.2066(4) 0.1633(2) 0.0403(9) Uani 1 1 d .
O6 O 0.05999(17) -0.0845(4) 0.0615(2) 0.0383(9) Uani 1 1 d .
O7 O 0.2737(2) -0.2223(4) 0.1764(3) 0.0510(11) Uani 1 1 d .
O8 O 0.20565(18) -0.2379(3) 0.0648(2) 0.0385(9) Uani 1 1 d .
O9 O 0.20663(18) 0.0419(4) -0.0933(2) 0.0392(9) Uani 1 1 d .
N1 N 0.29613(18) 0.3146(3) 0.1287(2) 0.0191(8) Uani 1 1 d .
N2 N 0.3357(2) 0.3919(4) 0.0910(3) 0.0318(10) Uani 1 1 d .
N3 N 0.32505(19) 0.1470(4) -0.0012(2) 0.0278(9) Uani 1 1 d .
N4 N 0.36047(19) 0.2467(4) -0.0185(3) 0.0301(10) Uani 1 1 d .
N5 N 0.22751(19) 0.3318(4) -0.0401(2) 0.0266(9) Uani 1 1 d .
N6 N 0.2774(2) 0.4063(4) -0.0494(2) 0.0275(9) Uani 1 1 d .
C1 C 0.3068(3) 0.3455(5) 0.2083(3) 0.0304(11) Uani 1 1 d U
C2 C 0.3484(3) 0.4415(6) 0.2201(3) 0.0450(15) Uani 1 1 d U
H2 H 0.3622 0.4807 0.2698 0.054 Uiso 1 1 calc R
C3 C 0.3657(3) 0.4691(6) 0.1460(3) 0.0448(15) Uani 1 1 d .
C4 C 0.2773(3) 0.2842(5) 0.2737(3) 0.0372(13) Uani 1 1 d .
H4A H 0.2380 0.2488 0.2508 0.056 Uiso 1 1 calc R
H4B H 0.2705 0.3447 0.3148 0.056 Uiso 1 1 calc R
H4C H 0.3042 0.2190 0.2981 0.056 Uiso 1 1 calc R
C5 C 0.4108(4) 0.5647(8) 0.1239(4) 0.074(3) Uani 1 1 d U
H5A H 0.4447 0.5240 0.1018 0.111 Uiso 1 1 calc R
H5B H 0.4270 0.6111 0.1721 0.111 Uiso 1 1 calc R
H5C H 0.3900 0.6208 0.0837 0.111 Uiso 1 1 calc R
C6 C 0.3545(2) 0.0447(5) -0.0214(3) 0.0347(12) Uani 1 1 d .
C7 C 0.4086(3) 0.0787(6) -0.0520(4) 0.0426(14) Uani 1 1 d .
H7 H 0.4378 0.0254 -0.0708 0.051 Uiso 1 1 calc R
C8 C 0.4108(3) 0.2055(6) -0.0493(4) 0.0413(14) Uani 1 1 d .
C9 C 0.3322(3) -0.0836(6) -0.0120(4) 0.0493(16) Uani 1 1 d .
H9A H 0.2884 -0.0820 -0.0063 0.074 Uiso 1 1 calc R
H9B H 0.3550 -0.1208 0.0360 0.074 Uiso 1 1 calc R
H9C H 0.3386 -0.1318 -0.0596 0.074 Uiso 1 1 calc R
C10 C 0.4587(3) 0.2906(7) -0.0754(5) 0.064(2) Uani 1 1 d U
H10A H 0.4397 0.3447 -0.1182 0.096 Uiso 1 1 calc R
H10B H 0.4911 0.2422 -0.0955 0.096 Uiso 1 1 calc R
H10C H 0.4765 0.3401 -0.0294 0.096 Uiso 1 1 calc R
C11 C 0.1817(3) 0.3677(5) -0.0972(3) 0.0329(12) Uani 1 1 d .
C12 C 0.2014(3) 0.4646(5) -0.1423(3) 0.0346(12) Uani 1 1 d .
H12 H 0.1780 0.5068 -0.1854 0.042 Uiso 1 1 calc R
C13 C 0.2615(3) 0.4863(5) -0.1117(3) 0.0327(12) Uani 1 1 d .
C14 C 0.1209(3) 0.3006(6) -0.1112(4) 0.0448(15) Uani 1 1 d .
H14A H 0.1206 0.2460 -0.1578 0.067 Uiso 1 1 calc R
H14B H 0.0875 0.3602 -0.1216 0.067 Uiso 1 1 calc R
H14C H 0.1154 0.2521 -0.0635 0.067 Uiso 1 1 calc R
C15 C 0.3067(3) 0.5775(6) -0.1384(4) 0.0478(15) Uani 1 1 d U
H15A H 0.3224 0.6299 -0.0929 0.072 Uiso 1 1 calc R
H15B H 0.2861 0.6282 -0.1821 0.072 Uiso 1 1 calc R
H15C H 0.3408 0.5333 -0.1576 0.072 Uiso 1 1 calc R
C16 C 0.1644(2) 0.2109(5) 0.1053(3) 0.0246(10) Uani 1 1 d .
C17 C 0.1319(2) 0.1164(5) 0.1348(3) 0.0250(10) Uani 1 1 d .
C18 C 0.1522(2) -0.0153(5) 0.1336(3) 0.0246(10) Uani 1 1 d .
C19 C 0.2117(2) -0.0469(4) 0.1351(3) 0.0245(10) Uani 1 1 d .
C20 C 0.2611(2) 0.0481(5) 0.1393(3) 0.0256(10) Uani 1 1 d .
H20A H 0.3005 0.0079 0.1326 0.031 Uiso 1 1 calc R
H20B H 0.2656 0.0872 0.1930 0.031 Uiso 1 1 calc R
C21 C 0.1442(2) 0.3406(5) 0.1184(4) 0.0342(12) Uani 1 1 d .
C22 C 0.0814(4) 0.5074(7) 0.0662(6) 0.084(3) Uani 1 1 d U
H22A H 0.0494 0.5003 0.1017 0.126 Uiso 1 1 calc R
H22B H 0.0635 0.5401 0.0140 0.126 Uiso 1 1 calc R
H22C H 0.1136 0.5627 0.0906 0.126 Uiso 1 1 calc R
C23 C 0.0751(2) 0.1323(5) 0.1749(3) 0.0309(11) Uani 1 1 d .
C24 C -0.0057(4) 0.2672(8) 0.2035(5) 0.074(2) Uani 1 1 d U
H24A H -0.0420 0.2427 0.1669 0.110 Uiso 1 1 calc R
H24B H -0.0082 0.3548 0.2156 0.110 Uiso 1 1 calc R
H24C H -0.0038 0.2199 0.2535 0.110 Uiso 1 1 calc R
C25 C 0.1033(2) -0.1135(5) 0.1242(3) 0.0282(11) Uani 1 1 d .
C26 C 0.0075(3) -0.1665(7) 0.0483(5) 0.065(2) Uani 1 1 d U
H26A H 0.0199 -0.2441 0.0258 0.097 Uiso 1 1 calc R
H26B H -0.0248 -0.1285 0.0106 0.097 Uiso 1 1 calc R
H26C H -0.0080 -0.1822 0.0996 0.097 Uiso 1 1 calc R
C27 C 0.2333(3) -0.1785(5) 0.1298(3) 0.0336(12) Uani 1 1 d .
C28 C 0.2286(4) -0.3635(6) 0.0580(5) 0.062(2) Uani 1 1 d U
H28A H 0.2715 -0.3608 0.0481 0.094 Uiso 1 1 calc R
H28B H 0.2040 -0.4054 0.0132 0.094 Uiso 1 1 calc R
H28C H 0.2255 -0.4080 0.1081 0.094 Uiso 1 1 calc R
C29 C 0.1931(2) 0.0768(5) -0.0229(3) 0.0276(11) Uani 1 1 d .
H29 H 0.1562 0.0463 -0.0066 0.033 Uiso 1 1 calc R
C30 C 0.1616(3) -0.0343(6) -0.1458(4) 0.0508(15) Uani 1 1 d U
H30A H 0.1273 -0.0576 -0.1160 0.061 Uiso 1 1 calc R
H30B H 0.1447 0.0136 -0.1937 0.061 Uiso 1 1 calc R
C31 C 0.1922(4) -0.1462(8) -0.1714(6) 0.082(2) Uani 1 1 d U
H31A H 0.2289 -0.1229 -0.1953 0.122 Uiso 1 1 calc R
H31B H 0.1640 -0.1907 -0.2112 0.122 Uiso 1 1 calc R
H31C H 0.2040 -0.1988 -0.1245 0.122 Uiso 1 1 calc R
B1 B 0.3404(3) 0.3792(6) 0.0000(4) 0.0331(14) Uani 1 1 d .
H1 H 0.3715 0.4387 -0.0154 0.040 Uiso 1 1 calc R
Cl1 Cl 0.4494(3) 0.0147(7) 0.2020(3) 0.229(3) Uani 1 1 d DU
Cl2 Cl 0.5153(4) 0.2243(7) 0.1569(4) 0.265(3) Uani 1 1 d DU
C32 C 0.4418(9) 0.1654(18) 0.1667(17) 0.274(13) Uani 1 1 d DU
H32A H 0.4220 0.2164 0.2048 0.328 Uiso 1 1 calc R
H32B H 0.4158 0.1672 0.1139 0.328 Uiso 1 1 calc R

loop_
_atom_site_aniso_label
_atom_site_aniso_U_11
_atom_site_aniso_U_22
_atom_site_aniso_U_33
_atom_site_aniso_U_23
_atom_site_aniso_U_13
_atom_site_aniso_U_12
Ir1 0.02447(11) 0.01923(11) 0.02183(11) -0.00104(7) 0.00563(7) -0.00663(8)
O1 0.074(3) 0.044(3) 0.080(4) -0.034(3) -0.021(3) 0.017(2)
O2 0.055(3) 0.035(2) 0.050(3) 0.0079(19) 0.005(2) 0.016(2)
O3 0.052(3) 0.048(3) 0.073(3) 0.003(2) 0.039(2) -0.005(2)
O4 0.059(3) 0.046(3) 0.092(4) 0.018(3) 0.050(3) 0.022(2)
O5 0.039(2) 0.034(2) 0.049(2) 0.0128(18) 0.0078(18) -0.0079(17)
O6 0.035(2) 0.032(2) 0.045(2) 0.0077(17) -0.0060(16) -0.0148(17)
O7 0.064(3) 0.029(2) 0.055(3) 0.001(2) -0.012(2) 0.012(2)
O8 0.047(2) 0.025(2) 0.044(2) -0.0122(17) 0.0088(18) -0.0020(18)
O9 0.044(2) 0.045(2) 0.0300(19) -0.0116(17) 0.0123(16) -0.0205(19)
N1 0.026(2) 0.018(2) 0.0132(18) 0.0022(15) -0.0010(14) -0.0067(16)
N2 0.035(2) 0.031(2) 0.029(2) 0.0025(19) 0.0044(18) -0.016(2)
N3 0.028(2) 0.028(2) 0.030(2) -0.0010(18) 0.0109(17) -0.0096(18)
N4 0.028(2) 0.034(3) 0.030(2) 0.0044(19) 0.0081(17) -0.0093(19)
N5 0.029(2) 0.024(2) 0.027(2) 0.0011(17) 0.0034(17) -0.0113(18)
N6 0.039(2) 0.024(2) 0.021(2) 0.0016(17) 0.0105(17) -0.0091(19)
C1 0.041(3) 0.028(3) 0.022(3) -0.001(2) 0.005(2) -0.007(2)
C2 0.058(4) 0.048(4) 0.028(3) -0.006(3) 0.000(2) -0.027(3)
C3 0.053(4) 0.048(4) 0.032(3) -0.001(3) 0.001(3) -0.027(3)
C4 0.053(3) 0.036(3) 0.024(3) -0.003(2) 0.010(2) -0.011(3)
C5 0.091(6) 0.078(5) 0.050(4) 0.003(4) -0.001(4) -0.068(5)
C6 0.035(3) 0.035(3) 0.035(3) -0.003(2) 0.011(2) -0.006(2)
C7 0.034(3) 0.050(4) 0.047(3) -0.002(3) 0.017(2) 0.002(3)
C8 0.034(3) 0.051(4) 0.041(3) 0.006(3) 0.013(2) -0.007(3)
C9 0.050(4) 0.033(3) 0.069(4) -0.010(3) 0.025(3) 0.000(3)
C10 0.046(4) 0.064(5) 0.090(6) 0.009(4) 0.037(4) -0.013(4)
C11 0.040(3) 0.033(3) 0.026(3) 0.000(2) 0.002(2) 0.005(2)
C12 0.051(3) 0.026(3) 0.026(3) 0.004(2) 0.001(2) 0.004(2)
C13 0.057(4) 0.020(3) 0.023(3) -0.002(2) 0.010(2) 0.002(2)
C14 0.041(3) 0.047(4) 0.042(3) 0.004(3) -0.009(3) -0.007(3)
C15 0.068(4) 0.032(3) 0.045(3) 0.013(3) 0.012(3) -0.010(3)
C16 0.024(2) 0.026(3) 0.024(2) -0.004(2) 0.0043(19) -0.007(2)
C17 0.027(3) 0.024(3) 0.025(2) -0.003(2) 0.0061(19) -0.005(2)
C18 0.029(3) 0.023(3) 0.023(2) -0.0012(19) 0.0077(19) -0.006(2)
C19 0.033(3) 0.020(2) 0.022(2) -0.0001(19) 0.0075(19) -0.001(2)
C20 0.025(2) 0.022(3) 0.030(3) 0.003(2) 0.0049(19) -0.002(2)
C21 0.029(3) 0.029(3) 0.044(3) -0.004(3) 0.004(2) 0.000(2)
C22 0.081(6) 0.043(4) 0.125(8) 0.015(5) 0.003(5) 0.031(4)
C23 0.030(3) 0.034(3) 0.030(3) -0.006(2) 0.008(2) -0.003(2)
C24 0.055(4) 0.079(6) 0.095(6) -0.001(5) 0.039(4) 0.024(4)
C25 0.028(3) 0.026(3) 0.032(3) 0.001(2) 0.010(2) -0.005(2)
C26 0.044(4) 0.049(4) 0.094(6) 0.010(4) -0.021(4) -0.022(3)
C27 0.039(3) 0.027(3) 0.038(3) -0.002(2) 0.016(2) -0.008(2)
C28 0.082(5) 0.034(4) 0.072(5) -0.019(3) 0.014(4) 0.001(4)
C29 0.034(3) 0.024(3) 0.026(3) 0.005(2) 0.008(2) -0.004(2)
C30 0.055(3) 0.055(3) 0.041(3) -0.015(3) 0.003(2) -0.015(3)
C31 0.085(4) 0.073(4) 0.082(4) -0.028(3) -0.006(3) 0.001(3)
B1 0.034(3) 0.034(4) 0.032(3) 0.004(3) 0.008(2) -0.012(3)
Cl1 0.188(5) 0.321(8) 0.172(5) -0.010(5) 0.003(4) 0.023(5)
Cl2 0.266(8) 0.297(8) 0.213(6) -0.015(6) -0.046(6) 0.056(7)
C32 0.275(14) 0.273(14) 0.272(14) 0.003(5) 0.033(5) 0.001(5)

loop_
_atom_type_symbol
_atom_type_description
_atom_type_scat_dispersion_real
_atom_type_scat_dispersion_imag
_atom_type_scat_source
C C 0.0033 0.0016 'International Tables Vol C Tables 4.2.6.8 and 6.1.1.4'
H H 0.0000 0.0000 'International Tables Vol C Tables 4.2.6.8 and 6.1.1.4'
B B 0.0013 0.0007 'International Tables Vol C Tables 4.2.6.8 and 6.1.1.4'
Cl Cl 0.1484 0.1585 'International Tables Vol C Tables 4.2.6.8 and 6.1.1.4'
N N 0.0061 0.0033 'International Tables Vol C Tables 4.2.6.8 and 6.1.1.4'
O O 0.0106 0.0060 'International Tables Vol C Tables 4.2.6.8 and 6.1.1.4'
Ir Ir -1.4442 7.9887 'International Tables Vol C Tables 4.2.6.8 and 6.1.1.4'

loop_
_geom_angle_atom_site_label_1
_geom_angle_atom_site_label_2
_geom_angle_atom_site_label_3
_geom_angle
C29 Ir1 C16 86.9(2)
C29 Ir1 C20 93.7(2)
C16 Ir1 C20 83.18(19)
C29 Ir1 N3 93.80(19)
C16 Ir1 N3 175.71(18)
C20 Ir1 N3 92.55(18)
C29 Ir1 N1 177.18(17)
C16 Ir1 N1 93.17(17)
C20 Ir1 N1 89.08(17)
N3 Ir1 N1 86.32(15)
C29 Ir1 N5 89.61(18)
C16 Ir1 N5 98.79(18)
C20 Ir1 N5 176.21(17)
N3 Ir1 N5 85.45(16)
N1 Ir1 N5 87.58(14)
C21 O2 C22 116.1(6)
C23 O4 C24 117.9(5)
C25 O6 C26 115.9(4)
C27 O8 C28 112.8(5)
C29 O9 C30 118.9(4)
C1 N1 N2 104.5(4)
C1 N1 Ir1 139.6(3)
N2 N1 Ir1 115.9(3)
C3 N2 N1 109.9(4)
C3 N2 B1 129.5(4)
N1 N2 B1 120.6(4)
C6 N3 N4 107.0(4)
C6 N3 Ir1 135.4(3)
N4 N3 Ir1 117.5(3)
C8 N4 N3 109.1(5)
C8 N4 B1 130.6(5)
N3 N4 B1 120.3(4)
C11 N5 N6 106.1(4)
C11 N5 Ir1 136.3(4)
N6 N5 Ir1 117.3(3)
C13 N6 N5 109.3(4)
C13 N6 B1 130.7(4)
N5 N6 B1 119.5(4)
N1 C1 C2 110.6(5)
N1 C1 C4 124.5(5)
C2 C1 C4 124.9(5)
C3 C2 C1 106.8(5)
C3 C2 H2 126.6
C1 C2 H2 126.6
N2 C3 C2 108.0(5)
N2 C3 C5 122.5(5)
C2 C3 C5 129.4(5)
C1 C4 H4A 109.5
C1 C4 H4B 109.5
H4A C4 H4B 109.5
C1 C4 H4C 109.5
H4A C4 H4C 109.5
H4B C4 H4C 109.5
C3 C5 H5A 109.5
C3 C5 H5B 109.5
H5A C5 H5B 109.5
C3 C5 H5C 109.5
H5A C5 H5C 109.5
H5B C5 H5C 109.5
N3 C6 C7 109.2(5)
N3 C6 C9 124.7(5)
C7 C6 C9 126.1(5)
C8 C7 C6 106.2(5)
C8 C7 H7 126.9
C6 C7 H7 126.9
N4 C8 C7 108.5(5)
N4 C8 C10 122.7(6)
C7 C8 C10 128.8(6)
C6 C9 H9A 109.5
C6 C9 H9B 109.5
H9A C9 H9B 109.5
C6 C9 H9C 109.5
H9A C9 H9C 109.5
H9B C9 H9C 109.5
C8 C10 H10A 109.5
C8 C10 H10B 109.5
H10A C10 H10B 109.5
C8 C10 H10C 109.5
H10A C10 H10C 109.5
H10B C10 H10C 109.5
N5 C11 C12 110.3(5)
N5 C11 C14 122.1(5)
C12 C11 C14 127.4(5)
C13 C12 C11 106.1(5)
C13 C12 H12 126.9
C11 C12 H12 126.9
N6 C13 C12 108.2(5)
N6 C13 C15 122.0(5)
C12 C13 C15 129.7(5)
C11 C14 H14A 109.5
C11 C14 H14B 109.5
H14A C14 H14B 109.5
C11 C14 H14C 109.5
H14A C14 H14C 109.5
H14B C14 H14C 109.5
C13 C15 H15A 109.5
C13 C15 H15B 109.5
H15A C15 H15B 109.5
C13 C15 H15C 109.5
H15A C15 H15C 109.5
H15B C15 H15C 109.5
C17 C16 C21 118.2(4)
C17 C16 Ir1 123.5(4)
C21 C16 Ir1 118.2(3)
C16 C17 C23 124.9(5)
C16 C17 C18 122.7(4)
C23 C17 C18 112.4(4)
C19 C18 C17 122.1(4)
C19 C18 C25 119.7(5)
C17 C18 C25 118.1(4)
C18 C19 C20 121.4(4)
C18 C19 C27 123.4(5)
C20 C19 C27 115.2(4)
C19 C20 Ir1 112.0(3)
C19 C20 H20A 109.2
Ir1 C20 H20A 109.2
C19 C20 H20B 109.2
Ir1 C20 H20B 109.2
H20A C20 H20B 107.9
O1 C21 O2 122.7(5)
O1 C21 C16 124.2(5)
O2 C21 C16 113.0(5)
O2 C22 H22A 109.5
O2 C22 H22B 109.5
H22A C22 H22B 109.5
O2 C22 H22C 109.5
H22A C22 H22C 109.5
H22B C22 H22C 109.5
O3 C23 O4 121.7(5)
O3 C23 C17 123.9(5)
O4 C23 C17 114.4(5)
O4 C24 H24A 109.5
O4 C24 H24B 109.5
H24A C24 H24B 109.5
O4 C24 H24C 109.5
H24A C24 H24C 109.5
H24B C24 H24C 109.5
O5 C25 O6 123.7(5)
O5 C25 C18 126.8(5)
O6 C25 C18 109.5(4)
O6 C26 H26A 109.5
O6 C26 H26B 109.5
H26A C26 H26B 109.5
O6 C26 H26C 109.5
H26A C26 H26C 109.5
H26B C26 H26C 109.5
O7 C27 O8 123.6(5)
O7 C27 C19 123.3(5)
O8 C27 C19 112.9(5)
O8 C28 H28A 109.5
O8 C28 H28B 109.5
H28A C28 H28B 109.5
O8 C28 H28C 109.5
H28A C28 H28C 109.5
H28B C28 H28C 109.5
O9 C29 Ir1 125.2(4)
O9 C29 H29 117.4
Ir1 C29 H29 117.4
C31 C30 O9 109.7(6)
C31 C30 H30A 109.7
O9 C30 H30A 109.7
C31 C30 H30B 109.7
O9 C30 H30B 109.7
H30A C30 H30B 108.2
C30 C31 H31A 109.5
C30 C31 H31B 109.5
H31A C31 H31B 109.5
C30 C31 H31C 109.5
H31A C31 H31C 109.5
H31B C31 H31C 109.5
N2 B1 N6 109.9(4)
N2 B1 N4 109.7(4)
N6 B1 N4 109.1(4)
N2 B1 H1 109.4
N6 B1 H1 109.4
N4 B1 H1 109.4
Cl1 C32 Cl2 108.9(12)
Cl1 C32 H32A 109.9
Cl2 C32 H32A 109.9
Cl1 C32 H32B 109.9
Cl2 C32 H32B 109.9
H32A C32 H32B 108.3

loop_
_geom_bond_atom_site_label_1
_geom_bond_atom_site_label_2
_geom_bond_distance
Ir1 C29 1.898(5)
Ir1 C16 2.041(5)
Ir1 C20 2.094(5)
Ir1 N3 2.136(4)
Ir1 N1 2.166(4)
Ir1 N5 2.176(4)
O1 C21 1.186(7)
O2 C21 1.330(7)
O2 C22 1.449(8)
O3 C23 1.202(7)
O4 C23 1.326(7)
O4 C24 1.450(7)
O5 C25 1.197(6)
O6 C25 1.350(6)
O6 C26 1.441(7)
O7 C27 1.191(7)
O8 C27 1.330(7)
O8 C28 1.455(8)
O9 C29 1.296(6)
O9 C30 1.475(7)
N1 C1 1.353(6)
N1 N2 1.402(5)
N2 C3 1.343(7)
N2 B1 1.532(7)
N3 C6 1.341(7)
N3 N4 1.376(6)
N4 C8 1.342(7)
N4 B1 1.539(8)
N5 C11 1.341(7)
N5 N6 1.377(6)
N6 C13 1.357(6)
N6 B1 1.534(8)
C1 C2 1.374(8)
C1 C4 1.485(7)
C2 C3 1.364(8)
C2 H2 0.9400
C3 C5 1.503(8)
C4 H4A 0.9700
C4 H4B 0.9700
C4 H4C 0.9700
C5 H5A 0.9700
C5 H5B 0.9700
C5 H5C 0.9700
C6 C7 1.390(7)
C6 C9 1.483(8)
C7 C8 1.371(8)
C7 H7 0.9400
C8 C10 1.497(8)
C9 H9A 0.9700
C9 H9B 0.9700
C9 H9C 0.9700
C10 H10A 0.9700
C10 H10B 0.9700
C10 H10C 0.9700
C11 C12 1.386(8)
C11 C14 1.502(8)
C12 C13 1.362(8)
C12 H12 0.9400
C13 C15 1.498(8)
C14 H14A 0.9700
C14 H14B 0.9700
C14 H14C 0.9700
C15 H15A 0.9700
C15 H15B 0.9700
C15 H15C 0.9700
C16 C17 1.368(7)
C16 C21 1.492(7)
C17 C23 1.487(7)
C17 C18 1.490(7)
C18 C19 1.337(7)
C18 C25 1.495(7)
C19 C20 1.482(7)
C19 C27 1.503(7)
C20 H20A 0.9800
C20 H20B 0.9800
C22 H22A 0.9700
C22 H22B 0.9700
C22 H22C 0.9700
C24 H24A 0.9700
C24 H24B 0.9700
C24 H24C 0.9700
C26 H26A 0.9700
C26 H26B 0.9700
C26 H26C 0.9700
C28 H28A 0.9700
C28 H28B 0.9700
C28 H28C 0.9700
C29 H29 0.9400
C30 C31 1.469(10)
C30 H30A 0.9800
C30 H30B 0.9800
C31 H31A 0.9700
C31 H31B 0.9700
C31 H31C 0.9700
B1 H1 0.9900
Cl1 C32 1.731(16)
Cl2 C32 1.748(16)
C32 H32A 0.9800
C32 H32B 0.9800

loop_
_geom_torsion_atom_site_label_1
_geom_torsion_atom_site_label_2
_geom_torsion_atom_site_label_3
_geom_torsion_atom_site_label_4
_geom_torsion
C16 Ir1 N1 C1 43.7(5)
C20 Ir1 N1 C1 -39.4(5)
N3 Ir1 N1 C1 -132.1(5)
N5 Ir1 N1 C1 142.4(5)
C16 Ir1 N1 N2 -139.5(3)
C20 Ir1 N1 N2 137.4(3)
N3 Ir1 N1 N2 44.7(3)
N5 Ir1 N1 N2 -40.9(3)
C1 N1 N2 C3 -3.2(6)
Ir1 N1 N2 C3 178.9(4)
C1 N1 N2 B1 176.0(5)
Ir1 N1 N2 B1 -1.9(6)
C29 Ir1 N3 C6 -48.5(5)
C20 Ir1 N3 C6 45.4(5)
N1 Ir1 N3 C6 134.3(5)
N5 Ir1 N3 C6 -137.8(5)
C29 Ir1 N3 N4 132.5(4)
C20 Ir1 N3 N4 -133.6(4)
N1 Ir1 N3 N4 -44.6(3)
N5 Ir1 N3 N4 43.2(3)
C6 N3 N4 C8 0.3(6)
Ir1 N3 N4 C8 179.5(4)
C6 N3 N4 B1 -178.2(5)
Ir1 N3 N4 B1 1.0(6)
C29 Ir1 N5 C11 34.3(5)
C16 Ir1 N5 C11 -52.6(5)
N3 Ir1 N5 C11 128.1(5)
N1 Ir1 N5 C11 -145.4(5)
C29 Ir1 N5 N6 -139.4(4)
C16 Ir1 N5 N6 133.8(3)
N3 Ir1 N5 N6 -45.6(3)
N1 Ir1 N5 N6 40.9(3)
C11 N5 N6 C13 0.0(5)
Ir1 N5 N6 C13 175.4(3)
C11 N5 N6 B1 -172.7(4)
Ir1 N5 N6 B1 2.8(6)
N2 N1 C1 C2 3.1(6)
Ir1 N1 C1 C2 -179.9(4)
N2 N1 C1 C4 -177.3(5)
Ir1 N1 C1 C4 -0.2(9)
N1 C1 C2 C3 -1.9(7)
C4 C1 C2 C3 178.4(6)
N1 N2 C3 C2 2.1(7)
B1 N2 C3 C2 -177.0(6)
N1 N2 C3 C5 -179.0(6)
B1 N2 C3 C5 1.9(11)
C1 C2 C3 N2 -0.2(8)
C1 C2 C3 C5 -178.9(8)
N4 N3 C6 C7 -0.3(6)
Ir1 N3 C6 C7 -179.3(4)
N4 N3 C6 C9 179.7(5)
Ir1 N3 C6 C9 0.6(9)
N3 C6 C7 C8 0.2(7)
C9 C6 C7 C8 -179.7(6)
N3 N4 C8 C7 -0.1(6)
B1 N4 C8 C7 178.1(5)
N3 N4 C8 C10 179.4(6)
B1 N4 C8 C10 -2.3(10)
C6 C7 C8 N4 0.0(7)
C6 C7 C8 C10 -179.5(7)
N6 N5 C11 C12 -0.5(6)
Ir1 N5 C11 C12 -174.6(4)
N6 N5 C11 C14 174.6(5)
Ir1 N5 C11 C14 0.5(8)
N5 C11 C12 C13 0.8(6)
C14 C11 C12 C13 -174.0(6)
N5 N6 C13 C12 0.5(6)
B1 N6 C13 C12 172.1(5)
N5 N6 C13 C15 -178.3(5)
B1 N6 C13 C15 -6.7(8)
C11 C12 C13 N6 -0.8(6)
C11 C12 C13 C15 177.9(6)
C29 Ir1 C16 C17 55.4(4)
C20 Ir1 C16 C17 -38.7(4)
N1 Ir1 C16 C17 -127.4(4)
N5 Ir1 C16 C17 144.6(4)
C29 Ir1 C16 C21 -128.0(4)
C20 Ir1 C16 C21 137.9(4)
N1 Ir1 C16 C21 49.2(4)
N5 Ir1 C16 C21 -38.8(4)
C21 C16 C17 C23 4.0(7)
Ir1 C16 C17 C23 -179.4(4)
C21 C16 C17 C18 -172.9(5)
Ir1 C16 C17 C18 3.7(7)
C16 C17 C18 C19 27.2(7)
C23 C17 C18 C19 -150.0(5)
C16 C17 C18 C25 -148.2(5)
C23 C17 C18 C25 34.6(6)
C17 C18 C19 C20 1.0(7)
C25 C18 C19 C20 176.3(4)
C17 C18 C19 C27 -176.9(4)
C25 C18 C19 C27 -1.6(7)
C18 C19 C20 Ir1 -51.5(5)
C27 C19 C20 Ir1 126.5(4)
C29 Ir1 C20 C19 -27.4(4)
C16 Ir1 C20 C19 59.1(3)
N3 Ir1 C20 C19 -121.4(3)
N1 Ir1 C20 C19 152.4(3)
C22 O2 C21 O1 -9.5(9)
C22 O2 C21 C16 174.2(6)
C17 C16 C21 O1 87.5(7)
Ir1 C16 C21 O1 -89.3(7)
C17 C16 C21 O2 -96.3(6)
Ir1 C16 C21 O2 86.9(5)
C24 O4 C23 O3 -0.3(9)
C24 O4 C23 C17 -179.3(6)
C16 C17 C23 O3 -165.2(5)
C18 C17 C23 O3 11.9(7)
C16 C17 C23 O4 13.7(7)
C18 C17 C23 O4 -169.2(5)
C26 O6 C25 O5 6.4(8)
C26 O6 C25 C18 -175.9(5)
C19 C18 C25 O5 50.9(7)
C17 C18 C25 O5 -133.6(6)
C19 C18 C25 O6 -126.6(5)
C17 C18 C25 O6 48.9(6)
C28 O8 C27 O7 1.8(8)
C28 O8 C27 C19 177.5(5)
C18 C19 C27 O7 -129.5(6)
C20 C19 C27 O7 52.5(7)
C18 C19 C27 O8 54.7(6)
C20 C19 C27 O8 -123.3(5)
C30 O9 C29 Ir1 -175.2(4)
C16 Ir1 C29 O9 161.7(5)
C20 Ir1 C29 O9 -115.3(5)
N3 Ir1 C29 O9 -22.5(5)
N5 Ir1 C29 O9 62.9(5)
C29 O9 C30 C31 -127.4(6)
C3 N2 B1 N6 -119.0(6)
N1 N2 B1 N6 61.9(6)
C3 N2 B1 N4 121.0(6)
N1 N2 B1 N4 -58.1(6)
C13 N6 B1 N2 126.9(5)
N5 N6 B1 N2 -62.3(6)
C13 N6 B1 N4 -112.8(6)
N5 N6 B1 N4 58.1(6)
C8 N4 B1 N2 -118.9(6)
N3 N4 B1 N2 59.2(6)
C8 N4 B1 N6 120.6(6)
N3 N4 B1 N6 -61.3(6)
